data_7244462
loop_
_publ_author_name
'Moussa, Ziad'
'Judeh, Zaher M. A.'
'Alzamly, Ahmed'
'Ahmed, Saleh A.'
'Tomah Al-Masri, Harbi'
'Al-Hindawi, Bassam'
'Rasool, Faisal'
'Saada, Sara'

_publ_section_title
;
 Iodine-DMSO mediated conversion of N-arylcyanothioformamides to
 N-arylcyanoformamides and the unexpected formation of
 2-cyanobenzothiazoles
;
_journal_issue 10
_journal_name_full 'RSC Advances'
_journal_page_first 6133
_journal_page_last 6148
_journal_paper_doi 10.1039/D2RA00049K
_journal_volume 12
_journal_year 2022
_chemical_formula_moiety 'C8 H5 Br N2 O'
_chemical_formula_sum 'C8 H5 Br N2 O'
_chemical_formula_weight 225.05
_space_group_crystal_system triclinic
_space_group_IT_number 2
_space_group_name_Hall '-P 1'
_space_group_name_H-M_alt 'P -1'
_atom_sites_solution_hydrogens mixed
_atom_sites_solution_primary dual
_audit_creation_date 2021-12-20
_audit_creation_method
;
Olex2 1.3
(compiled 2020.11.12 svn.r5f609507 for OlexSys, GUI svn.r6408)
;
_audit_update_record
;
2021-12-20 deposited with the CCDC.	2022-01-31 downloaded from the CCDC.
;
_cell_angle_alpha 82.229(2)
_cell_angle_beta 85.282(2)
_cell_angle_gamma 79.1919(19)
_cell_formula_units_Z 4
_cell_length_a 8.65259(19)
_cell_length_b 9.7551(2)
_cell_length_c 10.0315(3)
_cell_measurement_reflns_used 7063
_cell_measurement_temperature 297.00(10)
_cell_measurement_theta_max 76.7990
_cell_measurement_theta_min 4.4720
_cell_volume 822.66(4)
_computing_cell_refinement 'CrysAlisPro 1.171.41.120a (Rigaku OD, 2021)'
_computing_data_collection 'CrysAlisPro 1.171.41.120a (Rigaku OD, 2021)'
_computing_data_reduction 'CrysAlisPro 1.171.41.120a (Rigaku OD, 2021)'
_computing_molecular_graphics 'Olex2 1.3 (Dolomanov et al., 2009)'
_computing_publication_material 'Olex2 1.3 (Dolomanov et al., 2009)'
_computing_structure_refinement 'SHELXL 2018/3 (Sheldrick, 2015)'
_computing_structure_solution 'SHELXT  (Sheldrick, 2015)'
_diffrn_ambient_environment air
_diffrn_ambient_temperature 297.00(10)
_diffrn_detector 'Hybrid Pixel Array Detector'
_diffrn_detector_area_resol_mean 10.0000
_diffrn_detector_type HyPix
_diffrn_measured_fraction_theta_full 0.992
_diffrn_measured_fraction_theta_max 0.939
_diffrn_measurement_details
;
List of Runs (angles in degrees, time in seconds):

  # Type    Start    End  Width  t~exp~   \w     \q     \k     \f   Frames
#--------------------------------------------------------------------------
  1  \w     45.00 122.00   0.50    0.05    --   49.76  19.00 -30.00  154
  2  \w     45.00 122.00   0.50    0.05    --   49.76  19.00 -60.00  154
  3  \w     45.00 122.00   0.50    0.05    --   49.76  19.00 -90.00  154
  4  \w     45.00 122.00   0.50    0.05    --   49.76  19.00-150.00  154
  5  \w     45.00 122.00   0.50    0.05    --   49.76  19.00  60.00  154
  6  \w      1.00  56.00   0.50    0.05    --   49.76   0.00  90.00  110
  7  \w     36.00 121.00   0.50    0.05    --   49.76  64.00  87.00  170
  8  \w    -64.00  22.00   0.50    0.05    --  -49.76  64.00  87.00  172
  9  \w    -76.00 -18.00   0.50    0.17    --  -90.00  64.00  87.00  116
 10  \w    -26.00  22.00   0.50    0.05    --  -49.76  19.00   0.00   96
 11  \w    -66.00 -18.00   0.50    0.17    --  -90.00  57.00 -90.00   96
 12  \w    -66.00 -18.00   0.50    0.17    --  -90.00  57.00-120.00   96
 13  \w     56.00 111.00   0.50    0.17    --  104.80   0.00 120.00  110
 14  \w    131.00 177.00   0.50    0.17    --  104.80  37.00 120.00   92
 15  \w     91.00 177.00   0.50    0.17    --  104.80  64.00  87.00  172
 16  \w    131.00 177.00   0.50    0.17    --  104.80  37.00-180.00   92
 17  \w     56.00 111.00   0.50    0.17    --  104.80   0.00 -60.00  110
 18  \w    131.00 177.00   0.50    0.17    --  104.80  37.00 -30.00   92
 19  \w    137.00 177.00   0.50    0.17    --  104.80  57.00 -60.00   80
 20  \w    113.00 177.00   0.50    0.17    --  104.80 125.00  30.00  128
 21  \w     33.00  66.00   0.50    0.17    --  104.80 -57.00  30.00   66
 22  \w     33.00  76.00   0.50    0.17    --  104.80 -64.00 -48.00   86
 23  \w    -21.00  64.00   0.50    0.05    --   49.76 -64.00 -48.00  170
 24  \w     33.00  66.00   0.50    0.17    --  104.80 -57.00  90.00   66
 25  \w     33.00  66.00   0.50    0.17    --  104.80 -57.00 150.00   66
 26  \w     33.00 106.00   0.50    0.17    --  104.80 -99.00 120.00  146
 27  \w     33.00 106.00   0.50    0.17    --  104.80 -99.00  60.00  146
 28  \w     33.00 106.00   0.50    0.17    --  104.80 -99.00   0.00  146
 29  \w     33.00 106.00   0.50    0.17    --  104.80 -99.00 -30.00  146
 30  \w     35.00 111.00   0.50    0.17    --  104.80-125.00 -60.00  152
 31  \w     33.00 106.00   0.50    0.17    --  104.80 -99.00-180.00  146
 32  \w     35.00  94.00   0.50    0.05    --   49.76-125.00-180.00  118
 33  \w   -120.00 -36.00   0.50    0.05    --  -49.76 -64.00 -48.00  168
 34  \w   -161.00-134.00   0.50    0.17    --  -90.00 -77.00 -90.00   54
 35  \w   -161.00-134.00   0.50    0.17    --  -90.00 -77.00 -60.00   54
 36  \w   -161.00-134.00   0.50    0.17    --  -90.00 -77.00   0.00   54
 37  \w   -161.00 -76.00   0.50    0.17    --  -90.00 -64.00 -48.00  170
 38  \w   -121.00 -45.00   0.50    0.05    --  -49.76 -19.00  60.00  152
 39  \w   -121.00 -45.00   0.50    0.05    --  -49.76 -21.00 141.26  152
 40  \w   -161.00-131.00   0.50    0.17    --  -90.00 -37.00  90.00   60
 41  \w   -161.00-126.00   0.50    0.17    --  -90.00 -99.00  90.00   70
 42  \w   -161.00-126.00   0.50    0.17    --  -90.00 -99.00-120.00   70
;
_diffrn_measurement_device 'four-circle diffractometer'
_diffrn_measurement_device_type 'XtaLAB Synergy, Dualflex, HyPix'
_diffrn_measurement_method '\w scans'
_diffrn_orient_matrix_type 'CrysAlisPro convention (1999,Acta A55,543-557)'
_diffrn_orient_matrix_UB_11 -0.1075989000
_diffrn_orient_matrix_UB_12 0.0832345000
_diffrn_orient_matrix_UB_13 -0.1093683000
_diffrn_orient_matrix_UB_21 -0.0453359000
_diffrn_orient_matrix_UB_22 -0.1377648000
_diffrn_orient_matrix_UB_23 -0.0296390000
_diffrn_orient_matrix_UB_31 -0.1390525000
_diffrn_orient_matrix_UB_32 0.0182962000
_diffrn_orient_matrix_UB_33 0.1061431000
_diffrn_radiation_monochromator mirror
_diffrn_radiation_probe x-ray
_diffrn_radiation_type 'Cu K\a'
_diffrn_radiation_wavelength 1.54184
_diffrn_reflns_av_R_equivalents 0.0349
_diffrn_reflns_av_unetI/netI 0.0237
_diffrn_reflns_Laue_measured_fraction_full 0.992
_diffrn_reflns_Laue_measured_fraction_max 0.939
_diffrn_reflns_limit_h_max 10
_diffrn_reflns_limit_h_min -10
_diffrn_reflns_limit_k_max 12
_diffrn_reflns_limit_k_min -11
_diffrn_reflns_limit_l_max 12
_diffrn_reflns_limit_l_min -11
_diffrn_reflns_number 14176
_diffrn_reflns_point_group_measured_fraction_full 0.992
_diffrn_reflns_point_group_measured_fraction_max 0.939
_diffrn_reflns_theta_full 67.684
_diffrn_reflns_theta_max 77.459
_diffrn_reflns_theta_min 4.456
_diffrn_source 'micro-focus sealed X-ray tube'
_diffrn_source_type 'PhotonJet (Cu) X-ray Source'
_exptl_absorpt_coefficient_mu 6.405
_exptl_absorpt_correction_T_max 1.00000
_exptl_absorpt_correction_T_min 0.54138
_exptl_absorpt_correction_type multi-scan
_exptl_absorpt_process_details
;
CrysAlisPro 1.171.41.120a (Rigaku Oxford Diffraction, 2021)
Empirical absorption correction using spherical harmonics,
implemented in SCALE3 ABSPACK scaling algorithm.
;
_exptl_crystal_colour yellow
_exptl_crystal_colour_primary yellow
_exptl_crystal_density_diffrn 1.817
_exptl_crystal_description block
_exptl_crystal_F_000 440
_exptl_crystal_size_max 0.182
_exptl_crystal_size_mid 0.1
_exptl_crystal_size_min 0.075
_refine_diff_density_max 0.351
_refine_diff_density_min -0.501
_refine_diff_density_rms 0.064
_refine_ls_extinction_method none
_refine_ls_goodness_of_fit_ref 1.071
_refine_ls_hydrogen_treatment mixed
_refine_ls_matrix_type full
_refine_ls_number_parameters 225
_refine_ls_number_reflns 3283
_refine_ls_number_restraints 0
_refine_ls_restrained_S_all 1.071
_refine_ls_R_factor_all 0.0333
_refine_ls_R_factor_gt 0.0301
_refine_ls_shift/su_max 0.001
_refine_ls_shift/su_mean 0.000
_refine_ls_structure_factor_coef Fsqd
_refine_ls_weighting_details 'w=1/[\s^2^(Fo^2^)+(0.0381P)^2^+0.3986P] where P=(Fo^2^+2Fc^2^)/3'
_refine_ls_weighting_scheme calc
_refine_ls_wR_factor_gt 0.0786
_refine_ls_wR_factor_ref 0.0807
_reflns_Friedel_coverage 0.000
_reflns_number_gt 2977
_reflns_number_total 3283
_reflns_threshold_expression 'I > 2\s(I)'
_cod_data_source_file d2ra00049k2.cif
_cod_data_source_block exp_218_auto
_cod_original_cell_volume 822.66(3)
_cod_database_code 7244462
_shelx_shelxl_version_number 2018/3
_chemical_oxdiff_formula 'C32  H20  Br4  N8  O4  '
_shelx_space_group_comment
;
The symmetry employed for this shelxl refinement is uniquely defined
by the following loop, which should always be used as a source of
symmetry information in preference to the above space-group names.
They are only intended as comments.
;
_shelx_estimated_absorpt_t_max 0.645
_shelx_estimated_absorpt_t_min 0.389
_reflns_odcompleteness_completeness 99.35
_reflns_odcompleteness_iscentric 1
_reflns_odcompleteness_theta 66.97
_olex2_refinement_description
;
1. Fixed Uiso
 At 1.2 times of:
  All C(H) groups
2.a Aromatic/amide H refined with riding coordinates:
 C18(H18), C5(H5), C7(H7), C4(H4), C19(H19), C8(H8), C16(H16), C15(H15)
;
_olex2_submission_special_instructions 'No special instructions were received'
_oxdiff_diffrn_reflns_filtered 361
_oxdiff_exptl_absorpt_empirical_details
;
Empirical correction (ABSPACK) includes:
- Absorption correction using spherical harmonics
- Frame scaling
;
_oxdiff_exptl_absorpt_empirical_full_max 3.686
_oxdiff_exptl_absorpt_empirical_full_min 0.601

loop_
_space_group_symop_operation_xyz
'x, y, z'
'-x, -y, -z'

loop_
_atom_site_label
_atom_site_type_symbol
_atom_site_fract_x
_atom_site_fract_y
_atom_site_fract_z
_atom_site_U_iso_or_equiv
_atom_site_adp_type
_atom_site_occupancy
_atom_site_site_symmetry_order
_atom_site_calc_flag
_atom_site_refinement_flags_posn
_atom_site_refinement_flags_adp
_atom_site_refinement_flags_occupancy
_atom_site_disorder_assembly
_atom_site_disorder_group
Br11 Br 0.06144(3) 0.61880(3) 1.20384(3) 0.05332(11) Uani 1 1 d . . . . .
Br1 Br 1.14329(4) 0.12253(3) 0.09613(3) 0.05664(11) Uani 1 1 d . . . . .
O11 O 0.5706(2) 0.42628(19) 0.64520(19) 0.0536(4) Uani 1 1 d . . . . .
O1 O 0.6050(2) -0.07936(18) 0.62332(19) 0.0547(5) Uani 1 1 d . . . . .
N13 N 0.5277(3) 0.6435(2) 0.7185(2) 0.0443(5) Uani 1 1 d . . . . .
N2 N 0.6753(3) 0.1386(2) 0.5814(2) 0.0452(5) Uani 1 1 d . . . . .
C12 C 0.5936(3) 0.5468(3) 0.6386(3) 0.0442(5) Uani 1 1 d . . . . .
N1 N 0.4045(3) 0.1279(3) 0.8460(3) 0.0738(8) Uani 1 1 d . . . . .
C17 C 0.2091(3) 0.6213(3) 1.0522(3) 0.0423(5) Uani 1 1 d . . . . .
C14 C 0.4199(3) 0.6297(2) 0.8311(2) 0.0404(5) Uani 1 1 d . . . . .
C6 C 0.9971(3) 0.1234(3) 0.2486(3) 0.0444(5) Uani 1 1 d . . . . .
C3 C 0.7851(3) 0.1259(2) 0.4690(2) 0.0407(5) Uani 1 1 d . . . . .
N11 N 0.7917(4) 0.6332(3) 0.4492(3) 0.0724(8) Uani 1 1 d . . . . .
C2 C 0.5968(3) 0.0422(3) 0.6464(3) 0.0448(5) Uani 1 1 d . . . . .
C18 C 0.2413(3) 0.5105(3) 0.9778(3) 0.0494(6) Uani 1 1 d . . . . .
H18 H 0.192086 0.433082 1.002118 0.059 Uiso 1 1 calc R U . . .
C11 C 0.7038(3) 0.5995(3) 0.5327(3) 0.0517(6) Uani 1 1 d . . . . .
C1 C 0.4892(3) 0.0944(3) 0.7585(3) 0.0532(6) Uani 1 1 d . . . . .
C5 C 0.9667(3) 0.2381(3) 0.3184(3) 0.0532(6) Uani 1 1 d . . . . .
H5 H 1.017221 0.314301 0.291363 0.064 Uiso 1 1 calc R U . . .
C7 C 0.9245(3) 0.0089(3) 0.2889(3) 0.0505(6) Uani 1 1 d . . . . .
H7 H 0.946730 -0.068716 0.241414 0.061 Uiso 1 1 calc R U . . .
C4 C 0.8609(3) 0.2399(3) 0.4287(3) 0.0513(6) Uani 1 1 d . . . . .
H4 H 0.840044 0.317365 0.476443 0.062 Uiso 1 1 calc R U . . .
C19 C 0.3467(3) 0.5134(3) 0.8664(3) 0.0487(6) Uani 1 1 d . . . . .
H19 H 0.368508 0.438351 0.815528 0.058 Uiso 1 1 calc R U . . .
C8 C 0.8184(3) 0.0097(3) 0.4002(3) 0.0489(6) Uani 1 1 d . . . . .
H8 H 0.769947 -0.067632 0.428226 0.059 Uiso 1 1 calc R U . . .
C16 C 0.2812(3) 0.7372(3) 1.0187(3) 0.0524(6) Uani 1 1 d . . . . .
H16 H 0.258794 0.812018 1.069853 0.063 Uiso 1 1 calc R U . . .
C15 C 0.3868(3) 0.7402(3) 0.9082(3) 0.0510(6) Uani 1 1 d . . . . .
H15 H 0.436497 0.817522 0.885148 0.061 Uiso 1 1 calc R U . . .
H2 H 0.650(3) 0.214(3) 0.606(3) 0.047(8) Uiso 1 1 d . . . . .
H13 H 0.547(4) 0.715(4) 0.702(3) 0.060(10) Uiso 1 1 d . . . . .

loop_
_atom_site_aniso_label
_atom_site_aniso_U_11
_atom_site_aniso_U_22
_atom_site_aniso_U_33
_atom_site_aniso_U_23
_atom_site_aniso_U_13
_atom_site_aniso_U_12
Br11 0.05558(19) 0.05291(18) 0.04910(18) -0.00428(12) 0.01198(13) -0.01157(13)
Br1 0.0601(2) 0.05366(18) 0.05056(19) -0.00287(13) 0.01471(13) -0.00609(13)
O11 0.0637(11) 0.0378(9) 0.0606(11) -0.0148(8) 0.0132(9) -0.0134(8)
O1 0.0691(12) 0.0380(9) 0.0584(11) -0.0054(8) 0.0123(9) -0.0203(8)
N13 0.0518(12) 0.0329(10) 0.0483(12) -0.0063(9) 0.0112(9) -0.0130(9)
N2 0.0541(12) 0.0317(10) 0.0496(12) -0.0080(9) 0.0101(10) -0.0109(9)
C12 0.0462(13) 0.0405(12) 0.0461(13) -0.0080(10) 0.0050(11) -0.0095(10)
N1 0.0774(19) 0.077(2) 0.0684(19) -0.0204(16) 0.0309(16) -0.0249(16)
C17 0.0435(13) 0.0388(12) 0.0425(13) -0.0023(10) 0.0025(10) -0.0063(10)
C14 0.0447(13) 0.0331(11) 0.0426(13) -0.0030(10) 0.0029(10) -0.0086(9)
C6 0.0464(13) 0.0402(12) 0.0435(13) -0.0009(10) 0.0040(10) -0.0060(10)
C3 0.0461(13) 0.0349(11) 0.0409(13) -0.0029(10) 0.0032(10) -0.0103(10)
N11 0.0829(19) 0.0716(18) 0.0637(16) -0.0152(14) 0.0265(15) -0.0243(15)
C2 0.0486(14) 0.0417(13) 0.0438(13) -0.0039(10) 0.0056(11) -0.0118(10)
C18 0.0576(15) 0.0392(12) 0.0528(15) -0.0054(11) 0.0091(12) -0.0179(11)
C11 0.0597(16) 0.0446(14) 0.0515(15) -0.0132(12) 0.0101(13) -0.0116(12)
C1 0.0584(16) 0.0489(14) 0.0546(16) -0.0058(12) 0.0090(13) -0.0211(12)
C5 0.0630(16) 0.0377(12) 0.0598(16) -0.0057(11) 0.0145(13) -0.0190(11)
C7 0.0598(16) 0.0373(12) 0.0538(15) -0.0112(11) 0.0110(12) -0.0089(11)
C4 0.0636(16) 0.0347(12) 0.0564(16) -0.0099(11) 0.0151(13) -0.0160(11)
C19 0.0625(16) 0.0349(12) 0.0509(14) -0.0101(10) 0.0103(12) -0.0165(11)
C8 0.0562(15) 0.0343(12) 0.0568(15) -0.0076(11) 0.0073(12) -0.0130(10)
C16 0.0632(16) 0.0367(12) 0.0579(16) -0.0146(11) 0.0166(13) -0.0128(11)
C15 0.0599(16) 0.0332(12) 0.0613(16) -0.0107(11) 0.0141(13) -0.0164(11)

loop_
_atom_type_symbol
_atom_type_description
_atom_type_scat_dispersion_real
_atom_type_scat_dispersion_imag
_atom_type_scat_source
C C 0.0181 0.0091 'International Tables Vol C Tables 4.2.6.8 and 6.1.1.4'
H H 0.0000 0.0000 'International Tables Vol C Tables 4.2.6.8 and 6.1.1.4'
Br Br -0.6763 1.2805 'International Tables Vol C Tables 4.2.6.8 and 6.1.1.4'
N N 0.0311 0.0180 'International Tables Vol C Tables 4.2.6.8 and 6.1.1.4'
O O 0.0492 0.0322 'International Tables Vol C Tables 4.2.6.8 and 6.1.1.4'

loop_
_exptl_crystal_face_index_h
_exptl_crystal_face_index_k
_exptl_crystal_face_index_l
_exptl_crystal_face_perp_dist
0 -1 -1 0.0294
0 1 1 0.0455
-1 -1 0 0.0392
1 1 0 0.0426
1 2 1 0.0477
-1 0 -1 0.0768
1 0 2 0.0602
-1 0 1 0.0566
1 0 -1 0.0449
1 1 2 0.0434
-2 -1 -1 0.0637
-1 2 1 0.0729
0 1 0 0.0828
-2 1 0 0.0794
-1 1 -1 0.0872
2 -1 0 0.0636

loop_
_geom_angle_atom_site_label_1
_geom_angle_atom_site_label_2
_geom_angle_atom_site_label_3
_geom_angle
_geom_angle_site_symmetry_1
_geom_angle_site_symmetry_3
_geom_angle_publ_flag
C12 N13 C14 128.5(2) . . ?
C12 N13 H13 118(3) . . ?
C14 N13 H13 114(3) . . ?
C3 N2 H2 117(2) . . ?
C2 N2 C3 128.3(2) . . ?
C2 N2 H2 114(2) . . ?
O11 C12 N13 127.3(2) . . ?
O11 C12 C11 120.0(2) . . ?
N13 C12 C11 112.8(2) . . ?
C18 C17 Br11 120.26(19) . . ?
C18 C17 C16 121.1(2) . . ?
C16 C17 Br11 118.69(19) . . ?
C19 C14 N13 123.7(2) . . ?
C15 C14 N13 116.7(2) . . ?
C15 C14 C19 119.6(2) . . ?
C5 C6 Br1 119.23(19) . . ?
C5 C6 C7 120.7(2) . . ?
C7 C6 Br1 120.04(19) . . ?
C4 C3 N2 116.1(2) . . ?
C8 C3 N2 123.9(2) . . ?
C8 C3 C4 120.0(2) . . ?
O1 C2 N2 127.6(2) . . ?
O1 C2 C1 119.3(2) . . ?
N2 C2 C1 113.2(2) . . ?
C17 C18 H18 119.9 . . ?
C17 C18 C19 120.2(2) . . ?
C19 C18 H18 119.9 . . ?
N11 C11 C12 176.3(3) . . ?
N1 C1 C2 176.5(3) . . ?
C6 C5 H5 120.2 . . ?
C6 C5 C4 119.7(2) . . ?
C4 C5 H5 120.2 . . ?
C6 C7 H7 120.0 . . ?
C6 C7 C8 119.9(2) . . ?
C8 C7 H7 120.0 . . ?
C3 C4 H4 120.0 . . ?
C5 C4 C3 120.1(2) . . ?
C5 C4 H4 120.0 . . ?
C14 C19 H19 120.3 . . ?
C18 C19 C14 119.4(2) . . ?
C18 C19 H19 120.3 . . ?
C3 C8 C7 119.5(2) . . ?
C3 C8 H8 120.2 . . ?
C7 C8 H8 120.2 . . ?
C17 C16 H16 120.5 . . ?
C15 C16 C17 118.9(2) . . ?
C15 C16 H16 120.5 . . ?
C14 C15 H15 119.6 . . ?
C16 C15 C14 120.9(2) . . ?
C16 C15 H15 119.6 . . ?

loop_
_geom_bond_atom_site_label_1
_geom_bond_atom_site_label_2
_geom_bond_distance
_geom_bond_site_symmetry_2
_geom_bond_publ_flag
Br11 C17 1.905(2) . ?
Br1 C6 1.903(3) . ?
O11 C12 1.220(3) . ?
O1 C2 1.227(3) . ?
N13 C12 1.337(3) . ?
N13 C14 1.413(3) . ?
N13 H13 0.74(4) . ?
N2 C3 1.416(3) . ?
N2 C2 1.331(3) . ?
N2 H2 0.79(3) . ?
C12 C11 1.474(4) . ?
N1 C1 1.139(4) . ?
C17 C18 1.369(4) . ?
C17 C16 1.381(3) . ?
C14 C19 1.392(3) . ?
C14 C15 1.384(3) . ?
C6 C5 1.372(4) . ?
C6 C7 1.381(4) . ?
C3 C4 1.393(3) . ?
C3 C8 1.379(3) . ?
N11 C11 1.141(4) . ?
C2 C1 1.481(4) . ?
C18 H18 0.9300 . ?
C18 C19 1.384(4) . ?
C5 H5 0.9300 . ?
C5 C4 1.377(4) . ?
C7 H7 0.9300 . ?
C7 C8 1.385(4) . ?
C4 H4 0.9300 . ?
C19 H19 0.9300 . ?
C8 H8 0.9300 . ?
C16 H16 0.9300 . ?
C16 C15 1.378(4) . ?
C15 H15 0.9300 . ?

loop_
_geom_torsion_atom_site_label_1
_geom_torsion_atom_site_label_2
_geom_torsion_atom_site_label_3
_geom_torsion_atom_site_label_4
_geom_torsion
_geom_torsion_site_symmetry_1
_geom_torsion_site_symmetry_2
_geom_torsion_site_symmetry_3
_geom_torsion_site_symmetry_4
_geom_torsion_publ_flag
Br11 C17 C18 C19 179.0(2) . . . . ?
Br11 C17 C16 C15 -179.3(2) . . . . ?
Br1 C6 C5 C4 179.9(2) . . . . ?
Br1 C6 C7 C8 179.8(2) . . . . ?
N13 C14 C19 C18 -179.2(2) . . . . ?
N13 C14 C15 C16 178.9(3) . . . . ?
N2 C3 C4 C5 -178.4(3) . . . . ?
N2 C3 C8 C7 178.1(3) . . . . ?
C12 N13 C14 C19 -9.4(4) . . . . ?
C12 N13 C14 C15 171.1(3) . . . . ?
C17 C18 C19 C14 0.2(4) . . . . ?
C17 C16 C15 C14 0.4(4) . . . . ?
C14 N13 C12 O11 1.8(5) . . . . ?
C14 N13 C12 C11 -178.6(2) . . . . ?
C6 C5 C4 C3 -0.1(5) . . . . ?
C6 C7 C8 C3 0.6(4) . . . . ?
C3 N2 C2 O1 1.1(5) . . . . ?
C3 N2 C2 C1 -179.0(2) . . . . ?
C2 N2 C3 C4 -174.2(3) . . . . ?
C2 N2 C3 C8 5.9(4) . . . . ?
C18 C17 C16 C15 0.1(4) . . . . ?
C5 C6 C7 C8 0.6(4) . . . . ?
C7 C6 C5 C4 -0.9(4) . . . . ?
C4 C3 C8 C7 -1.7(4) . . . . ?
C19 C14 C15 C16 -0.6(4) . . . . ?
C8 C3 C4 C5 1.4(4) . . . . ?
C16 C17 C18 C19 -0.4(4) . . . . ?
C15 C14 C19 C18 0.3(4) . . . . ?

loop_
_exptl_oxdiff_crystal_face_indexfrac_h
_exptl_oxdiff_crystal_face_indexfrac_k
_exptl_oxdiff_crystal_face_indexfrac_l
_exptl_oxdiff_crystal_face_x
_exptl_oxdiff_crystal_face_y
_exptl_oxdiff_crystal_face_z
-0.0005 -0.9992 -1.0002 0.0263 0.1673 -0.1244
0.0005 0.9992 1.0002 -0.0263 -0.1673 0.1244
-0.9999 -1.0015 -0.0001 0.0242 0.1833 0.1207
0.9999 1.0015 0.0001 -0.0242 -0.1833 -0.1207
1.0004 2.0007 1.0004 -0.0505 -0.3506 0.0037
-1.0013 -0.0019 -0.9997 0.2169 0.0753 0.0331
1.0022 0.0017 1.9996 -0.3264 -0.1049 0.0729
-0.9994 -0.0024 1.0001 -0.0020 0.0160 0.2451
0.9994 0.0024 -1.0001 0.0020 -0.0160 -0.2451
1.0018 1.0011 1.9999 -0.2432 -0.2426 0.0913
-2.0011 -1.0035 -0.9998 0.2411 0.2586 0.1538
-1.0003 1.9964 1.0008 0.1643 -0.2594 0.2819
-0.0005 0.9994 0.0003 0.0832 -0.1377 0.0184
-2.0011 0.9951 0.0008 0.2981 -0.0464 0.2966
-1.0017 0.9974 -0.9993 0.3001 -0.0624 0.0515
2.0011 -0.9951 -0.0008 -0.2981 0.0464 -0.2966
